data_7023576
loop_
_publ_author_name
'Abraham, Maria L.'
'Schulze, A. Carina'
'Korthaus, Alexander'
'Oppel, Iris M.'

_publ_section_title
;
 Oxidant-induced intramolecular triazole formation.
;
_journal_issue 45
_journal_name_full 'Dalton transactions (Cambridge, England : 2003)'
_journal_page_first 16066
_journal_page_last 16072
_journal_paper_doi 10.1039/c3dt51490k
_journal_volume 42
_journal_year 2013
_chemical_formula_moiety 'C28 H33 N6 O3 P Pd, C4H10 O'
_chemical_formula_sum 'C32 H43 N6 O4 P Pd'
_chemical_formula_weight 713.09
_chemical_name_common '[(PdPEt3)H3L]'
_chemical_name_systematic
; 
 tris(2-hydroxy-benzylidene)triaminoguanidino-triethylphosphine-palladium(ii)' 
 
;
_space_group_IT_number 15
_symmetry_cell_setting monoclinic
_symmetry_space_group_name_Hall '-C 2yc'
_symmetry_space_group_name_H-M 'C 1 2/c 1'
_atom_sites_solution_hydrogens geom
_atom_sites_solution_primary direct
_atom_sites_solution_secondary difmap
_audit_creation_method SHELXL-97
_cell_angle_alpha 90.00
_cell_angle_beta 123.949(3)
_cell_angle_gamma 90.00
_cell_formula_units_Z 8
_cell_length_a 25.531(6)
_cell_length_b 17.175(4)
_cell_length_c 18.170(4)
_cell_measurement_reflns_used 6642
_cell_measurement_temperature 100(2)
_cell_measurement_theta_max 23.15
_cell_measurement_theta_min 2.28
_cell_volume 6609(3)
_computing_cell_refinement 'Bruker SMART'
_computing_data_collection 'Bruker SMART'
_computing_data_reduction 'Bruker SAINT'
_computing_molecular_graphics 'Bruker SHELXTL'
_computing_publication_material 'Bruker SHELXTL'
_computing_structure_refinement 'Bruker SHELXTL'
_computing_structure_solution 'Bruker SHELXTL'
_diffrn_ambient_temperature 100(2)
_diffrn_measured_fraction_theta_full 1.000
_diffrn_measured_fraction_theta_max 1.000
_diffrn_measurement_device_type 'CCD area detector'
_diffrn_measurement_method 'phi and omega scans'
_diffrn_radiation_monochromator graphite
_diffrn_radiation_source 'sealed tube'
_diffrn_radiation_type MoK\a
_diffrn_radiation_wavelength 0.71073
_diffrn_reflns_av_R_equivalents 0.0673
_diffrn_reflns_av_sigmaI/netI 0.0438
_diffrn_reflns_limit_h_max 30
_diffrn_reflns_limit_h_min -30
_diffrn_reflns_limit_k_max 20
_diffrn_reflns_limit_k_min -20
_diffrn_reflns_limit_l_max 21
_diffrn_reflns_limit_l_min -21
_diffrn_reflns_number 34220
_diffrn_reflns_theta_full 25.10
_diffrn_reflns_theta_max 25.10
_diffrn_reflns_theta_min 1.53
_exptl_absorpt_coefficient_mu 0.655
_exptl_absorpt_correction_T_max 0.8693
_exptl_absorpt_correction_T_min 0.8227
_exptl_absorpt_correction_type multi-scan
_exptl_crystal_colour orange
_exptl_crystal_density_diffrn 1.433
_exptl_crystal_density_method 'not measured'
_exptl_crystal_description block
_exptl_crystal_F_000 2960
_exptl_crystal_size_max 0.31
_exptl_crystal_size_mid 0.30
_exptl_crystal_size_min 0.22
_refine_diff_density_max 1.626
_refine_diff_density_min -0.677
_refine_diff_density_rms 0.088
_refine_ls_extinction_method none
_refine_ls_goodness_of_fit_ref 1.281
_refine_ls_hydrogen_treatment constr
_refine_ls_matrix_type full
_refine_ls_number_parameters 404
_refine_ls_number_reflns 5884
_refine_ls_number_restraints 1
_refine_ls_restrained_S_all 1.281
_refine_ls_R_factor_all 0.0580
_refine_ls_R_factor_gt 0.0428
_refine_ls_shift/su_max 0.055
_refine_ls_shift/su_mean 0.002
_refine_ls_structure_factor_coef Fsqd
_refine_ls_weighting_details 'calc w=1/[\s^2^(Fo^2^)+(0.0639P)^2^+0.0000P] where P=(Fo^2^+2Fc^2^)/3'
_refine_ls_weighting_scheme calc
_refine_ls_wR_factor_gt 0.1253
_refine_ls_wR_factor_ref 0.1323
_reflns_number_gt 4693
_reflns_number_total 5884
_reflns_threshold_expression >2sigma(I)
_cod_data_source_file c3dt51490k.txt
_cod_data_source_block 9-[(pdpet3)h3l]
_cod_depositor_comments
;
The following automatic conversions were performed:

'_symmetry_cell_setting' value 'Monoclinic' changed to 'monoclinic'
according to /home/saulius/struct/CIF-dictionaries/cif_core.dic
dictionary named 'cif_core.dic' version 2.4.2 from 2011-04-26.

Automatic conversion script
Id: cif_fix_values 1891 2012-01-12 08:04:46Z andrius 
;
_cod_original_sg_symbol_H-M 'C2/c  '
_cod_database_code 7023576

loop_
_symmetry_equiv_pos_as_xyz
'x, y, z'
'-x, y, -z+1/2'
'x+1/2, y+1/2, z'
'-x+1/2, y+1/2, -z+1/2'
'-x, -y, -z'
'x, -y, z-1/2'
'-x+1/2, -y+1/2, -z'
'x+1/2, -y+1/2, z-1/2'

loop_
_atom_site_label
_atom_site_type_symbol
_atom_site_fract_x
_atom_site_fract_y
_atom_site_fract_z
_atom_site_U_iso_or_equiv
_atom_site_adp_type
_atom_site_occupancy
_atom_site_symmetry_multiplicity
_atom_site_calc_flag
_atom_site_refinement_flags
Pd1 Pd 0.762075(14) 0.048293(17) 0.58106(2) 0.02953(13) Uani 1 1 d .
P1 P 0.73371(5) 0.14734(6) 0.63807(7) 0.0295(2) Uani 1 1 d .
C1 C 0.70029(18) -0.0913(2) 0.4969(3) 0.0302(9) Uani 1 1 d .
C60 C 0.78217(19) 0.1567(2) 0.7590(3) 0.0361(9) Uani 1 1 d .
H60B H 0.7675 0.2022 0.7761 0.043 Uiso 1 1 calc R
H60A H 0.7764 0.1098 0.7853 0.043 Uiso 1 1 calc R
C61 C 0.8520(2) 0.1665(3) 0.7967(3) 0.0436(11) Uani 1 1 d .
H61C H 0.8588 0.2164 0.7770 0.065 Uiso 1 1 calc R
H61B H 0.8661 0.1239 0.7758 0.065 Uiso 1 1 calc R
H61A H 0.8762 0.1655 0.8617 0.065 Uiso 1 1 calc R
C50 C 0.7430(2) 0.2378(2) 0.5948(3) 0.0373(10) Uani 1 1 d .
H50A H 0.7867 0.2400 0.6101 0.045 Uiso 1 1 calc R
H50B H 0.7144 0.2363 0.5293 0.045 Uiso 1 1 calc R
C51 C 0.7301(2) 0.3129(2) 0.6271(3) 0.0441(11) Uani 1 1 d .
H51B H 0.7573 0.3149 0.6920 0.066 Uiso 1 1 calc R
H51A H 0.6858 0.3142 0.6075 0.066 Uiso 1 1 calc R
H51C H 0.7391 0.3577 0.6024 0.066 Uiso 1 1 calc R
C70 C 0.65310(18) 0.1523(2) 0.6100(3) 0.0339(9) Uani 1 1 d .
H70A H 0.6473 0.1108 0.6426 0.041 Uiso 1 1 calc R
H70B H 0.6470 0.2030 0.6301 0.041 Uiso 1 1 calc R
C71 C 0.6035(2) 0.1433(3) 0.5123(3) 0.0500(12) Uani 1 1 d .
H71B H 0.6105 0.0945 0.4911 0.075 Uiso 1 1 calc R
H71C H 0.6060 0.1872 0.4800 0.075 Uiso 1 1 calc R
H71A H 0.5616 0.1422 0.5024 0.075 Uiso 1 1 calc R
N31 N 0.70054(15) -0.03932(17) 0.5531(2) 0.0293(7) Uani 1 1 d .
N32 N 0.66566(15) -0.06472(18) 0.5855(2) 0.0293(7) Uani 1 1 d .
C31 C 0.67750(18) -0.0348(2) 0.6568(3) 0.0311(9) Uani 1 1 d .
H31 H 0.7092 0.0041 0.6851 0.037 Uiso 1 1 calc R
C32 C 0.64393(19) -0.0585(2) 0.6970(3) 0.0295(9) Uani 1 1 d .
C33 C 0.65638(18) -0.0202(2) 0.7735(3) 0.0313(9) Uani 1 1 d .
C34 C 0.6286(2) -0.0466(2) 0.8164(3) 0.0338(9) Uani 1 1 d .
H34 H 0.6380 -0.0216 0.8691 0.041 Uiso 1 1 calc R
C35 C 0.5874(2) -0.1087(2) 0.7831(3) 0.0375(10) Uani 1 1 d .
H35 H 0.5689 -0.1265 0.8131 0.045 Uiso 1 1 calc R
C36 C 0.5731(2) -0.1452(2) 0.7060(3) 0.0382(10) Uani 1 1 d .
H36 H 0.5439 -0.1872 0.6823 0.046 Uiso 1 1 calc R
C37 C 0.6009(2) -0.1206(2) 0.6636(3) 0.0381(10) Uani 1 1 d .
H37 H 0.5908 -0.1461 0.6108 0.046 Uiso 1 1 calc R
O3 O 0.69482(15) 0.04269(16) 0.80086(19) 0.0391(7) Uani 1 1 d .
H3 H 0.7010 0.0595 0.8485 0.059 Uiso 1 1 calc R
N21 N 0.65873(16) -0.15227(18) 0.4658(2) 0.0352(8) Uani 1 1 d .
H21N H 0.6296 -0.1552 0.4774 0.042 Uiso 1 1 calc R
N22 N 0.66316(15) -0.20797(18) 0.4169(2) 0.0326(8) Uani 1 1 d .
C21 C 0.62628(19) -0.2666(2) 0.3934(3) 0.0339(9) Uani 1 1 d .
H21 H 0.5980 -0.2701 0.4117 0.041 Uiso 1 1 calc R
C22 C 0.62705(19) -0.3279(2) 0.3393(3) 0.0328(9) Uani 1 1 d .
C23 C 0.6694(2) -0.3274(2) 0.3136(3) 0.0357(9) Uani 1 1 d .
C24 C 0.6682(2) -0.3871(2) 0.2604(3) 0.0427(11) Uani 1 1 d .
H24 H 0.6969 -0.3868 0.2427 0.051 Uiso 1 1 calc R
C25 C 0.6244(3) -0.4472(2) 0.2335(3) 0.0484(12) Uani 1 1 d .
H25 H 0.6232 -0.4878 0.1970 0.058 Uiso 1 1 calc R
C26 C 0.5831(2) -0.4485(2) 0.2593(3) 0.0470(12) Uani 1 1 d .
H26 H 0.5538 -0.4900 0.2413 0.056 Uiso 1 1 calc R
C27 C 0.5843(2) -0.3897(2) 0.3108(3) 0.0388(10) Uani 1 1 d .
H27 H 0.5552 -0.3908 0.3277 0.047 Uiso 1 1 calc R
O2 O 0.71331(14) -0.27081(17) 0.3378(2) 0.0428(7) Uani 1 1 d .
H2 H 0.7099 -0.2373 0.3686 0.064 Uiso 1 1 calc R
N11 N 0.73787(15) -0.08542(19) 0.4687(2) 0.0301(7) Uani 1 1 d .
N12 N 0.78105(15) -0.02525(18) 0.5144(2) 0.0275(7) Uani 1 1 d .
C11 C 0.82566(19) -0.0184(2) 0.5013(3) 0.0323(9) Uani 1 1 d .
H11 H 0.8263 -0.0545 0.4623 0.039 Uiso 1 1 calc R
C12 C 0.87412(19) 0.0395(2) 0.5411(3) 0.0321(9) Uani 1 1 d .
C13 C 0.87488(19) 0.1031(2) 0.5898(3) 0.0335(9) Uani 1 1 d .
C14 C 0.9275(2) 0.1534(3) 0.6284(3) 0.0402(10) Uani 1 1 d .
H14 H 0.9291 0.1968 0.6620 0.048 Uiso 1 1 calc R
C15 C 0.9766(2) 0.1408(3) 0.6185(3) 0.0462(11) Uani 1 1 d .
H15 H 1.0117 0.1752 0.6460 0.055 Uiso 1 1 calc R
C16 C 0.9752(2) 0.0790(3) 0.5693(3) 0.0433(11) Uani 1 1 d .
H16 H 1.0089 0.0709 0.5620 0.052 Uiso 1 1 calc R
C17 C 0.9245(2) 0.0291(2) 0.5308(3) 0.0378(10) Uani 1 1 d .
H17 H 0.9234 -0.0134 0.4964 0.045 Uiso 1 1 calc R
O1 O 0.82992(13) 0.12172(16) 0.60242(19) 0.0373(7) Uani 1 1 d .
OET O 0.51303(18) -0.17043(19) 0.4172(2) 0.0585(9) Uani 1 1 d .
C90 C 0.5155(3) -0.0378(4) 0.3970(6) 0.131(4) Uani 1 1 d D
H901 H 0.5606 -0.0370 0.4200 0.196 Uiso 1 1 calc R
H902 H 0.5104 -0.0341 0.4465 0.196 Uiso 1 1 calc R
H903 H 0.4944 0.0064 0.3568 0.196 Uiso 1 1 calc R
C91 C 0.4877(4) -0.1099(4) 0.3492(5) 0.111(3) Uani 1 1 d D
H911 H 0.4997 -0.1198 0.3067 0.134 Uiso 1 1 calc R
H912 H 0.4411 -0.1078 0.3161 0.134 Uiso 1 1 calc R
C92 C 0.4766(2) -0.2344(4) 0.3702(4) 0.0653(16) Uani 1 1 d .
H921 H 0.4855 -0.2504 0.3259 0.078 Uiso 1 1 calc R
H923 H 0.4312 -0.2210 0.3383 0.078 Uiso 1 1 calc R
C93 C 0.4914(3) -0.2978(3) 0.4319(4) 0.0721(18) Uani 1 1 d .
H931 H 0.4796 -0.2829 0.4729 0.108 Uiso 1 1 calc R
H932 H 0.5368 -0.3088 0.4656 0.108 Uiso 1 1 calc R
H933 H 0.4678 -0.3444 0.3989 0.108 Uiso 1 1 calc R

loop_
_atom_site_aniso_label
_atom_site_aniso_U_11
_atom_site_aniso_U_22
_atom_site_aniso_U_33
_atom_site_aniso_U_23
_atom_site_aniso_U_13
_atom_site_aniso_U_12
Pd1 0.0312(2) 0.02672(19) 0.0353(2) -0.00161(12) 0.02145(16) -0.00099(12)
P1 0.0316(5) 0.0274(5) 0.0324(5) 0.0004(4) 0.0196(5) -0.0002(4)
C1 0.027(2) 0.028(2) 0.031(2) 0.0022(16) 0.0144(18) 0.0028(16)
C60 0.038(2) 0.036(2) 0.035(2) 0.0017(18) 0.021(2) 0.0023(18)
C61 0.038(2) 0.037(2) 0.046(3) -0.006(2) 0.017(2) -0.0046(19)
C50 0.044(2) 0.034(2) 0.045(2) 0.0042(19) 0.031(2) 0.0001(19)
C51 0.053(3) 0.027(2) 0.054(3) -0.0015(19) 0.031(2) 0.000(2)
C70 0.033(2) 0.031(2) 0.041(2) 0.0002(18) 0.0222(19) -0.0005(17)
C71 0.038(3) 0.049(3) 0.051(3) 0.001(2) 0.018(2) 0.006(2)
N31 0.0326(18) 0.0242(17) 0.0360(18) -0.0032(14) 0.0223(16) -0.0012(13)
N32 0.0285(17) 0.0295(17) 0.0344(19) 0.0000(14) 0.0204(16) 0.0001(13)
C31 0.028(2) 0.024(2) 0.039(2) 0.0019(17) 0.0171(19) -0.0006(16)
C32 0.030(2) 0.026(2) 0.037(2) 0.0052(16) 0.0218(19) 0.0040(16)
C33 0.028(2) 0.025(2) 0.036(2) 0.0030(17) 0.0151(18) -0.0021(16)
C34 0.037(2) 0.034(2) 0.036(2) 0.0019(17) 0.024(2) 0.0012(18)
C35 0.036(2) 0.036(2) 0.046(3) 0.0096(19) 0.026(2) 0.0024(19)
C36 0.041(2) 0.026(2) 0.052(3) -0.0009(19) 0.029(2) -0.0047(18)
C37 0.042(2) 0.028(2) 0.047(3) -0.0057(18) 0.027(2) -0.0007(18)
O3 0.0453(18) 0.0425(17) 0.0356(16) -0.0050(13) 0.0264(15) -0.0123(14)
N21 0.0345(19) 0.0323(19) 0.043(2) -0.0076(15) 0.0246(17) -0.0035(15)
N22 0.0340(18) 0.0260(17) 0.0352(18) -0.0029(14) 0.0178(16) 0.0012(15)
C21 0.033(2) 0.033(2) 0.034(2) 0.0020(17) 0.0179(19) -0.0001(18)
C22 0.035(2) 0.026(2) 0.032(2) 0.0011(17) 0.0151(18) 0.0006(17)
C23 0.038(2) 0.028(2) 0.038(2) 0.0030(18) 0.019(2) 0.0000(18)
C24 0.050(3) 0.037(2) 0.045(3) 0.007(2) 0.030(2) 0.011(2)
C25 0.066(3) 0.030(2) 0.041(3) -0.0036(19) 0.025(3) -0.001(2)
C26 0.049(3) 0.035(2) 0.038(2) 0.0005(19) 0.012(2) -0.008(2)
C27 0.040(2) 0.034(2) 0.036(2) 0.0017(18) 0.017(2) -0.0037(19)
O2 0.0465(18) 0.0352(17) 0.059(2) -0.0065(14) 0.0367(17) -0.0061(14)
N11 0.0295(17) 0.0299(17) 0.0321(18) 0.0003(14) 0.0181(16) 0.0009(14)
N12 0.0280(17) 0.0236(16) 0.0305(17) 0.0013(13) 0.0161(15) 0.0020(13)
C11 0.035(2) 0.028(2) 0.036(2) 0.0015(17) 0.0216(19) 0.0061(17)
C12 0.030(2) 0.031(2) 0.037(2) 0.0081(17) 0.0207(19) 0.0038(17)
C13 0.034(2) 0.033(2) 0.038(2) 0.0044(18) 0.023(2) -0.0003(18)
C14 0.039(2) 0.037(2) 0.048(3) 0.0007(19) 0.027(2) -0.0052(19)
C15 0.038(2) 0.040(3) 0.063(3) 0.003(2) 0.030(2) -0.005(2)
C16 0.039(3) 0.042(3) 0.063(3) 0.008(2) 0.037(2) 0.002(2)
C17 0.044(3) 0.032(2) 0.046(3) 0.0039(19) 0.030(2) 0.0037(19)
O1 0.0393(16) 0.0314(15) 0.0494(18) -0.0069(13) 0.0298(15) -0.0066(13)
OET 0.073(2) 0.0411(19) 0.078(2) 0.0207(18) 0.053(2) 0.0102(18)
C90 0.050(4) 0.074(5) 0.189(10) 0.023(5) 0.018(5) 0.010(4)
C91 0.082(5) 0.105(6) 0.124(7) 0.029(5) 0.043(5) 0.016(5)
C92 0.041(3) 0.100(5) 0.061(3) -0.002(3) 0.033(3) 0.000(3)
C93 0.106(5) 0.058(3) 0.089(4) -0.024(3) 0.077(4) -0.030(3)

loop_
_atom_type_symbol
_atom_type_description
_atom_type_scat_dispersion_real
_atom_type_scat_dispersion_imag
_atom_type_scat_source
C C 0.0033 0.0016 'International Tables Vol C Tables 4.2.6.8 and 6.1.1.4'
H H 0.0000 0.0000 'International Tables Vol C Tables 4.2.6.8 and 6.1.1.4'
N N 0.0061 0.0033 'International Tables Vol C Tables 4.2.6.8 and 6.1.1.4'
O O 0.0106 0.0060 'International Tables Vol C Tables 4.2.6.8 and 6.1.1.4'
P P 0.1023 0.0942 'International Tables Vol C Tables 4.2.6.8 and 6.1.1.4'
Pd Pd -0.9988 1.0072 'International Tables Vol C Tables 4.2.6.8 and 6.1.1.4'

loop_
_geom_angle_atom_site_label_1
_geom_angle_atom_site_label_2
_geom_angle_atom_site_label_3
_geom_angle
N12 Pd1 O1 92.27(12)
N12 Pd1 N31 78.09(12)
O1 Pd1 N31 170.09(12)
N12 Pd1 P1 170.34(9)
O1 Pd1 P1 84.43(8)
N31 Pd1 P1 105.46(9)
C50 P1 C70 103.82(19)
C50 P1 C60 106.3(2)
C70 P1 C60 103.46(19)
C50 P1 Pd1 106.66(14)
C70 P1 Pd1 119.74(14)
C60 P1 Pd1 115.61(14)
N11 C1 N31 122.9(3)
N11 C1 N21 117.5(3)
N31 C1 N21 119.5(3)
C61 C60 P1 112.8(3)
C61 C60 H60B 109.0
P1 C60 H60B 109.0
C61 C60 H60A 109.0
P1 C60 H60A 109.0
H60B C60 H60A 107.8
C60 C61 H61C 109.5
C60 C61 H61B 109.5
H61C C61 H61B 109.5
C60 C61 H61A 109.5
H61C C61 H61A 109.5
H61B C61 H61A 109.5
C51 C50 P1 116.7(3)
C51 C50 H50A 108.1
P1 C50 H50A 108.1
C51 C50 H50B 108.1
P1 C50 H50B 108.1
H50A C50 H50B 107.3
C50 C51 H51B 109.5
C50 C51 H51A 109.5
H51B C51 H51A 109.5
C50 C51 H51C 109.5
H51B C51 H51C 109.5
H51A C51 H51C 109.5
C71 C70 P1 113.6(3)
C71 C70 H70A 108.8
P1 C70 H70A 108.8
C71 C70 H70B 108.8
P1 C70 H70B 108.8
H70A C70 H70B 107.7
C70 C71 H71B 109.5
C70 C71 H71C 109.5
H71B C71 H71C 109.5
C70 C71 H71A 109.5
H71B C71 H71A 109.5
H71C C71 H71A 109.5
C1 N31 N32 112.3(3)
C1 N31 Pd1 110.9(2)
N32 N31 Pd1 136.1(2)
C31 N32 N31 117.8(3)
N32 C31 C32 121.9(4)
N32 C31 H31 119.0
C32 C31 H31 119.0
C37 C32 C33 118.3(4)
C37 C32 C31 122.1(4)
C33 C32 C31 119.6(3)
O3 C33 C34 123.1(4)
O3 C33 C32 117.0(3)
C34 C33 C32 119.9(4)
C35 C34 C33 120.6(4)
C35 C34 H34 119.7
C33 C34 H34 119.7
C34 C35 C36 120.0(4)
C34 C35 H35 120.0
C36 C35 H35 120.0
C37 C36 C35 120.1(4)
C37 C36 H36 120.0
C35 C36 H36 120.0
C36 C37 C32 121.1(4)
C36 C37 H37 119.5
C32 C37 H37 119.5
C33 O3 H3 109.5
N22 N21 C1 118.9(3)
N22 N21 H21N 120.6
C1 N21 H21N 120.6
C21 N22 N21 117.4(3)
N22 C21 C22 120.8(4)
N22 C21 H21 119.6
C22 C21 H21 119.6
C27 C22 C23 118.1(4)
C27 C22 C21 119.9(4)
C23 C22 C21 121.9(4)
O2 C23 C24 116.4(4)
O2 C23 C22 123.3(4)
C24 C23 C22 120.3(4)
C25 C24 C23 119.2(4)
C25 C24 H24 120.4
C23 C24 H24 120.4
C26 C25 C24 120.8(4)
C26 C25 H25 119.6
C24 C25 H25 119.6
C27 C26 C25 119.7(4)
C27 C26 H26 120.2
C25 C26 H26 120.2
C26 C27 C22 121.9(4)
C26 C27 H27 119.1
C22 C27 H27 119.1
C23 O2 H2 109.5
C1 N11 N12 109.2(3)
C11 N12 N11 116.2(3)
C11 N12 Pd1 126.4(3)
N11 N12 Pd1 116.9(2)
N12 C11 C12 125.0(4)
N12 C11 H11 117.5
C12 C11 H11 117.5
C13 C12 C17 119.5(4)
C13 C12 C11 124.4(4)
C17 C12 C11 116.1(4)
O1 C13 C12 126.0(4)
O1 C13 C14 116.2(4)
C12 C13 C14 117.8(4)
C15 C14 C13 121.4(4)
C15 C14 H14 119.3
C13 C14 H14 119.3
C16 C15 C14 120.7(4)
C16 C15 H15 119.6
C14 C15 H15 119.6
C17 C16 C15 119.1(4)
C17 C16 H16 120.4
C15 C16 H16 120.4
C16 C17 C12 121.5(4)
C16 C17 H17 119.3
C12 C17 H17 119.3
C13 O1 Pd1 123.6(2)
C92 OET C91 102.5(4)
C91 C90 H901 109.5
C91 C90 H902 109.5
H901 C90 H902 109.5
C91 C90 H903 109.5
H901 C90 H903 109.5
H902 C90 H903 109.5
C90 C91 OET 105.3(6)
C90 C91 H911 110.7
OET C91 H911 110.7
C90 C91 H912 110.7
OET C91 H912 110.7
H911 C91 H912 108.8
OET C92 C93 108.9(5)
OET C92 H921 109.9
C93 C92 H921 109.9
OET C92 H923 109.9
C93 C92 H923 109.9
H921 C92 H923 108.3
C92 C93 H931 109.5
C92 C93 H932 109.5
H931 C93 H932 109.5
C92 C93 H933 109.5
H931 C93 H933 109.5
H932 C93 H933 109.5

loop_
_geom_bond_atom_site_label_1
_geom_bond_atom_site_label_2
_geom_bond_distance
Pd1 N12 1.988(3)
Pd1 O1 1.998(3)
Pd1 N31 2.025(3)
Pd1 P1 2.3085(11)
P1 C50 1.815(4)
P1 C70 1.825(4)
P1 C60 1.829(4)
C1 N11 1.320(5)
C1 N31 1.354(5)
C1 N21 1.368(5)
C60 C61 1.521(6)
C60 H60B 0.9900
C60 H60A 0.9900
C61 H61C 0.9800
C61 H61B 0.9800
C61 H61A 0.9800
C50 C51 1.527(6)
C50 H50A 0.9900
C50 H50B 0.9900
C51 H51B 0.9800
C51 H51A 0.9800
C51 H51C 0.9800
C70 C71 1.506(6)
C70 H70A 0.9900
C70 H70B 0.9900
C71 H71B 0.9800
C71 H71C 0.9800
C71 H71A 0.9800
N31 N32 1.384(4)
N32 C31 1.264(5)
C31 C32 1.459(6)
C31 H31 0.9500
C32 C37 1.404(6)
C32 C33 1.404(6)
C33 O3 1.354(5)
C33 C34 1.392(6)
C34 C35 1.377(6)
C34 H34 0.9500
C35 C36 1.385(6)
C35 H35 0.9500
C36 C37 1.374(6)
C36 H36 0.9500
C37 H37 0.9500
O3 H3 0.8400
N21 N22 1.353(4)
N21 H21N 0.8800
N22 C21 1.279(5)
C21 C22 1.448(5)
C21 H21 0.9500
C22 C27 1.398(6)
C22 C23 1.398(6)
C23 O2 1.358(5)
C23 C24 1.397(6)
C24 C25 1.395(6)
C24 H24 0.9500
C25 C26 1.373(7)
C25 H25 0.9500
C26 C27 1.366(6)
C26 H26 0.9500
C27 H27 0.9500
O2 H2 0.8400
N11 N12 1.397(4)
N12 C11 1.293(5)
C11 C12 1.429(6)
C11 H11 0.9500
C12 C13 1.400(6)
C12 C17 1.412(6)
C13 O1 1.329(5)
C13 C14 1.410(6)
C14 C15 1.379(6)
C14 H14 0.9500
C15 C16 1.377(6)
C15 H15 0.9500
C16 C17 1.374(6)
C16 H16 0.9500
C17 H17 0.9500
OET C92 1.384(6)
OET C91 1.461(8)
C90 C91 1.4489(11)
C90 H901 0.9800
C90 H902 0.9800
C90 H903 0.9800
C91 H911 0.9900
C91 H912 0.9900
C92 C93 1.454(8)
C92 H921 0.9900
C92 H923 0.9900
C93 H931 0.9800
C93 H932 0.9800
C93 H933 0.9800

loop_
_geom_torsion_atom_site_label_1
_geom_torsion_atom_site_label_2
_geom_torsion_atom_site_label_3
_geom_torsion_atom_site_label_4
_geom_torsion
N12 Pd1 P1 C50 -31.0(6)
O1 Pd1 P1 C50 39.38(18)
N31 Pd1 P1 C50 -141.39(18)
N12 Pd1 P1 C70 86.3(6)
O1 Pd1 P1 C70 156.65(18)
N31 Pd1 P1 C70 -24.12(18)
N12 Pd1 P1 C60 -148.9(6)
O1 Pd1 P1 C60 -78.52(18)
N31 Pd1 P1 C60 100.71(18)
C50 P1 C60 C61 -62.2(3)
C70 P1 C60 C61 -171.3(3)
Pd1 P1 C60 C61 55.9(3)
C70 P1 C50 C51 55.7(4)
C60 P1 C50 C51 -53.1(4)
Pd1 P1 C50 C51 -177.0(3)
C50 P1 C70 C71 70.9(3)
C60 P1 C70 C71 -178.2(3)
Pd1 P1 C70 C71 -47.8(3)
N11 C1 N31 N32 -169.2(3)
N21 C1 N31 N32 12.2(5)
N11 C1 N31 Pd1 2.7(5)
N21 C1 N31 Pd1 -175.9(3)
N12 Pd1 N31 C1 -8.2(3)
O1 Pd1 N31 C1 -21.9(9)
P1 Pd1 N31 C1 162.5(2)
N12 Pd1 N31 N32 161.0(4)
O1 Pd1 N31 N32 147.3(6)
P1 Pd1 N31 N32 -28.3(4)
C1 N31 N32 C31 158.6(3)
Pd1 N31 N32 C31 -10.5(5)
N31 N32 C31 C32 -179.2(3)
N32 C31 C32 C37 6.1(6)
N32 C31 C32 C33 -176.3(4)
C37 C32 C33 O3 -175.8(4)
C31 C32 C33 O3 6.6(5)
C37 C32 C33 C34 3.0(6)
C31 C32 C33 C34 -174.6(4)
O3 C33 C34 C35 176.8(4)
C32 C33 C34 C35 -1.9(6)
C33 C34 C35 C36 -0.4(6)
C34 C35 C36 C37 1.4(6)
C35 C36 C37 C32 -0.2(6)
C33 C32 C37 C36 -2.0(6)
C31 C32 C37 C36 175.6(4)
N11 C1 N21 N22 7.8(5)
N31 C1 N21 N22 -173.5(3)
C1 N21 N22 C21 175.7(3)
N21 N22 C21 C22 178.6(3)
N22 C21 C22 C27 -176.9(4)
N22 C21 C22 C23 2.7(6)
C27 C22 C23 O2 -179.5(4)
C21 C22 C23 O2 0.9(6)
C27 C22 C23 C24 0.4(6)
C21 C22 C23 C24 -179.2(4)
O2 C23 C24 C25 179.7(4)
C22 C23 C24 C25 -0.2(6)
C23 C24 C25 C26 -0.5(7)
C24 C25 C26 C27 0.9(7)
C25 C26 C27 C22 -0.7(7)
C23 C22 C27 C26 0.0(6)
C21 C22 C27 C26 179.6(4)
N31 C1 N11 N12 7.6(5)
N21 C1 N11 N12 -173.8(3)
C1 N11 N12 C11 172.3(3)
C1 N11 N12 Pd1 -14.9(4)
O1 Pd1 N12 C11 2.8(3)
N31 Pd1 N12 C11 -174.9(3)
P1 Pd1 N12 C11 72.6(7)
O1 Pd1 N12 N11 -169.3(3)
N31 Pd1 N12 N11 13.1(2)
P1 Pd1 N12 N11 -99.5(6)
N11 N12 C11 C12 179.5(3)
Pd1 N12 C11 C12 7.4(6)
N12 C11 C12 C13 -9.4(6)
N12 C11 C12 C17 169.3(4)
C17 C12 C13 O1 177.6(4)
C11 C12 C13 O1 -3.8(7)
C17 C12 C13 C14 -1.4(6)
C11 C12 C13 C14 177.1(4)
O1 C13 C14 C15 -178.9(4)
C12 C13 C14 C15 0.3(6)
C13 C14 C15 C16 0.9(7)
C14 C15 C16 C17 -0.8(7)
C15 C16 C17 C12 -0.4(7)
C13 C12 C17 C16 1.6(6)
C11 C12 C17 C16 -177.1(4)
C12 C13 O1 Pd1 16.4(6)
C14 C13 O1 Pd1 -164.5(3)
N12 Pd1 O1 C13 -14.0(3)
N31 Pd1 O1 C13 -0.6(9)
P1 Pd1 O1 C13 175.1(3)
C92 OET C91 C90 169.5(6)
C91 OET C92 C93 -173.3(5)
